data_1576504
loop_
_publ_author_name
'Xiang, Xiaoshuang'
'Hermann, Mathias'
'Ye, Lei'
'Seitz, Philipp'
'Estaque, Lilian'
'Pieters, Gr&#xe9;gory'
'Drewello, Thomas'
'Esser, Birgit'

_publ_section_title
;
 Diketo[<i>n</i>]CPPs as chiral and shape-adaptive fullerene hosts and
 precursors to DBP[<i>n</i>]CPPs.
;
_journal_issue 13
_journal_name_full 'Chemical science'
_journal_page_first 6677
_journal_page_last 6687
_journal_paper_doi 10.1039/d5sc05305f
_journal_volume 17
_journal_year 2026
_chemical_formula_moiety 'C64 H40 O2, C2 H4 Cl2, 2(C2H3 N), 2(C H2 Cl)'
_chemical_formula_sum 'C72 H54 Cl4 N2 O2'
_chemical_formula_weight 1120.97
_space_group_crystal_system monoclinic
_space_group_IT_number 15
_space_group_name_Hall '-C 2yc'
_space_group_name_H-M_alt 'C 1 2/c 1'
_atom_sites_solution_hydrogens geom
_atom_sites_solution_primary direct
_audit_block_doi 10.5517/ccdc.csd.cc2mgz14
_audit_creation_date 2025-01-14
_audit_creation_method
;FinalCif V144 by Daniel Kratzert, Freiburg 2025, 
https://dkratzert.de/finalcif.html
;
_audit_update_record
;
2025-02-27 deposited with the CCDC.	2026-01-21 downloaded from the CCDC.
;
_cell_angle_alpha 90
_cell_angle_beta 93.366(6)
_cell_angle_gamma 90
_cell_formula_units_Z 8
_cell_length_a 68.988(4)
_cell_length_b 16.9569(10)
_cell_length_c 10.6338(11)
_cell_measurement_reflns_used 1135
_cell_measurement_temperature 105(2)
_cell_measurement_theta_max 20.4260
_cell_measurement_theta_min 2.1690
_cell_volume 12418.2(16)
_computing_cell_refinement 'CrysAlisPro 1.171.43.112a (Rigaku OD, 2024)'
_computing_data_collection 'CrysAlisPro 1.171.43.112a (Rigaku OD, 2024) (IMPORT)'
_computing_data_reduction 'CrysAlisPro 1.171.43.112a (Rigaku OD, 2024)'
_computing_structure_refinement 'SHELXL-2019/1 (Sheldrick, 2019)'
_computing_structure_solution 'SHELXT (G. Sheldrick)'
_diffrn_ambient_temperature 105(2)
_diffrn_detector 'Hybrid Pixel Array Detector'
_diffrn_detector_area_resol_mean 18.1818
_diffrn_detector_type 'X Spectrum LAMBDA 7.5M'
_diffrn_measured_fraction_theta_full 0.994
_diffrn_measured_fraction_theta_max 0.994
_diffrn_measurement_details
;List of Runs (angles in degrees, time in seconds):

  # Type    Start    End  Width  t~exp~   \w     \q     \k     \f   Frames
#--------------------------------------------------------------------------
  1  \f      0.00 360.00   0.10    0.40   0.00 -17.00 -45.00    --  3600
;
_diffrn_measurement_device 'abstract diffractometer'
_diffrn_measurement_device_type 'esperanto-CrysAlisPro-abstract goniometer imported esperanto images'
_diffrn_measurement_method '\f scans'
_diffrn_orient_matrix_type 'CrysAlisPro convention (1999,Acta A55,543-557)'
_diffrn_orient_matrix_UB_11 0.0081001000
_diffrn_orient_matrix_UB_12 -0.0031293000
_diffrn_orient_matrix_UB_13 0.0022056000
_diffrn_orient_matrix_UB_21 0.0007760000
_diffrn_orient_matrix_UB_22 0.0317375000
_diffrn_orient_matrix_UB_23 0.0140599000
_diffrn_orient_matrix_UB_31 -0.0000691000
_diffrn_orient_matrix_UB_32 -0.0086367000
_diffrn_orient_matrix_UB_33 0.0507320000
_diffrn_radiation_monochromator synchrotron
_diffrn_radiation_probe x-ray
_diffrn_radiation_type synchrotron
_diffrn_radiation_wavelength 0.560
_diffrn_reflns_av_R_equivalents 0.1239
_diffrn_reflns_av_sigmaI/netI 0.1137
_diffrn_reflns_av_unetI/netI 0.0921
_diffrn_reflns_Laue_measured_fraction_full 0.994
_diffrn_reflns_Laue_measured_fraction_max 0.994
_diffrn_reflns_limit_h_max 65
_diffrn_reflns_limit_h_min -65
_diffrn_reflns_limit_k_max 16
_diffrn_reflns_limit_k_min -16
_diffrn_reflns_limit_l_max 9
_diffrn_reflns_limit_l_min -10
_diffrn_reflns_number 18226
_diffrn_reflns_point_group_measured_fraction_full 0.994
_diffrn_reflns_point_group_measured_fraction_max 0.994
_diffrn_reflns_theta_full 15.465
_diffrn_reflns_theta_max 15.465
_diffrn_reflns_theta_min 1.883
_diffrn_source synchrotron
_diffrn_source_type 'synchrotron radiation at DESY P24 beamline'
_exptl_absorpt_coefficient_mu 0.128
_exptl_absorpt_correction_T_max 1.00000
_exptl_absorpt_correction_T_min 0.62009
_exptl_absorpt_correction_type multi-scan
_exptl_absorpt_process_details
;
CrysAlisPro 1.171.43.112a (Rigaku Oxford Diffraction, 2024)
Empirical absorption correction using spherical harmonics,
implemented in SCALE3 ABSPACK scaling algorithm.
;
_exptl_crystal_colour yellow
_exptl_crystal_density_diffrn 1.199
_exptl_crystal_description needle
_exptl_crystal_F_000 4672
_exptl_crystal_recrystallization_method 'solvent diffusion of MeCN into a dichloroethane solution'
_exptl_crystal_size_max 0.05
_exptl_crystal_size_mid .02
_exptl_crystal_size_min .02
_refine_diff_density_max 1.544
_refine_diff_density_min -0.738
_refine_diff_density_rms 0.210
_refine_ls_extinction_method none
_refine_ls_goodness_of_fit_ref 1.060
_refine_ls_hydrogen_treatment constr
_refine_ls_matrix_type full
_refine_ls_number_parameters 780
_refine_ls_number_reflns 5576
_refine_ls_number_restraints 1376
_refine_ls_restrained_S_all 0.955
_refine_ls_R_factor_all 0.2396
_refine_ls_R_factor_gt 0.2189
_refine_ls_shift/su_max 0.036
_refine_ls_shift/su_mean 0.005
_refine_ls_structure_factor_coef Fsqd
_refine_ls_weighting_details 'w=1/[\s^2^(Fo^2^)+(0.5500P)^2^] where P=(Fo^2^+2Fc^2^)/3'
_refine_ls_weighting_scheme calc
_refine_ls_wR_factor_gt 0.5321
_refine_ls_wR_factor_ref 0.5650
_reflns_Friedel_coverage 0.000
_reflns_number_gt 3823
_reflns_number_total 5576
_reflns_threshold_expression 'I > 2\s(I)'
_cod_data_source_file d5sc05305f2.cif
_cod_data_source_block desy24_t105_th17_105A
_cod_depositor_comments 'Adding full bibliography for 1576504--1576507.cif.'
_cod_original_cell_volume 12418.1(17)
_cod_original_sg_symbol_H-M 'C 2/c'
_cod_database_code 1576504
_cell_oxdiff_angle_alpha 90.040(4)
_cell_oxdiff_angle_beta 93.379(5)
_cell_oxdiff_angle_gamma 89.971(4)
_cell_oxdiff_length_a 68.937(4)
_cell_oxdiff_length_b 16.9491(7)
_cell_oxdiff_length_c 10.6466(6)
_cell_oxdiff_measurement_reflns_used 1135
_cell_oxdiff_volume 12418(1)
_chemical_oxdiff_formula 'C H N O Cl'
_ins_header
;TITL desy24_t105_th17_1 in C2/c 
REM C2/c (#15 in standard setting)
CELL 0.56000  68.987561  16.956943  10.633814  90.0000  93.3664  90.0000
ZERR    6.00   0.004114   0.000990   0.001127   0.0000   0.0063   0.0000
LATT  7
SYMM -x, y,-z+1/2 
SFAC C H N O Cl
UNIT 6.00 6.00 6.00 6.00 6.00
TREF
HKLF 4
END
;
_oxdiff_exptl_absorpt_empirical_details
;Empirical correction (ABSPACK) includes:
- Absorption correction using spherical harmonics
- Frame scaling
;
_oxdiff_exptl_absorpt_empirical_full_max 1.706
_oxdiff_exptl_absorpt_empirical_full_min 0.535
_shelx_shelxl_version_number 2019/1
_reflns_odcompleteness_completeness 99.10
_reflns_odcompleteness_iscentric 1
_reflns_odcompleteness_theta 15.47
_shelx_space_group_comment
;
The symmetry employed for this shelxl refinement is uniquely defined
by the following loop, which should always be used as a source of
symmetry information in preference to the above space-group names.
They are only intended as comments.
;

loop_
_space_group_symop_operation_xyz
'x, y, z'
'-x, y, -z+1/2'
'x+1/2, y+1/2, z'
'-x+1/2, y+1/2, -z+1/2'
'-x, -y, -z'
'x, -y, z-1/2'
'-x+1/2, -y+1/2, -z'
'x+1/2, -y+1/2, z-1/2'

loop_
_atom_site_label
_atom_site_type_symbol
_atom_site_fract_x
_atom_site_fract_y
_atom_site_fract_z
_atom_site_U_iso_or_equiv
_atom_site_adp_type
_atom_site_occupancy
_atom_site_site_symmetry_order
_atom_site_calc_flag
_atom_site_refinement_flags_posn
_atom_site_refinement_flags_adp
_atom_site_refinement_flags_occupancy
_atom_site_disorder_assembly
_atom_site_disorder_group
Cl1_1 Cl 0.51497(5) 1.0943(2) 0.4088(3) 0.0962(14) Uani 1 1 d . U . . .
C1_1 C 0.50615(19) 1.0312(9) 0.5359(12) 0.093(4) Uani 1 1 d . U . . .
H1A_1 H 0.517122 1.006663 0.585733 0.112 Uiso 1 1 calc R U . . .
H1B_1 H 0.498215 1.062018 0.592957 0.112 Uiso 1 1 calc R U . . .
Cl1_2 Cl 0.48489(5) 0.5950(2) 0.4010(4) 0.1035(15) Uani 1 1 d . U . . .
C1_2 C 0.4941(2) 0.5317(10) 0.5282(12) 0.104(4) Uani 1 1 d . U . . .
H1A_2 H 0.502292 0.562461 0.590156 0.125 Uiso 1 1 calc R U . . .
H1B_2 H 0.483230 0.508251 0.571978 0.125 Uiso 1 1 calc R U . . .
O1_3 O 0.73949(10) 0.9980(4) 0.2532(7) 0.071(2) Uani 1 1 d . U . . .
C1_3 C 0.5918(2) 0.5044(8) 0.9481(13) 0.092(3) Uani 1 1 d . U . . .
O2_3 O 0.70302(12) 0.8249(5) -0.1678(8) 0.083(2) Uani 1 1 d . U . . .
C2_3 C 0.5789(2) 0.4571(10) 0.8633(15) 0.106(4) Uani 1 1 d . U . . .
H2_3 H 0.582562 0.404161 0.846878 0.127 Uiso 1 1 calc R U . . .
C3_3 C 0.5629(2) 0.4836(8) 0.8096(12) 0.090(3) Uani 1 1 d . U . . .
H3_3 H 0.555895 0.451340 0.749814 0.108 Uiso 1 1 calc R U . . .
C4_3 C 0.55552(18) 0.5596(8) 0.8375(12) 0.086(3) Uani 1 1 d . U . . .
C5_3 C 0.5663(2) 0.6008(9) 0.9389(14) 0.095(4) Uani 1 1 d . U . . .
H5_3 H 0.561550 0.648962 0.970586 0.114 Uiso 1 1 calc R U . . .
C6_3 C 0.5837(2) 0.5692(9) 0.9893(14) 0.096(4) Uani 1 1 d . U . . .
H6_3 H 0.590171 0.596069 1.058026 0.116 Uiso 1 1 calc R U . . .
C7_3 C 0.6129(2) 0.4897(8) 0.9623(13) 0.095(3) Uani 1 1 d . U . . .
C8_3 C 0.6251(3) 0.5311(13) 1.035(2) 0.147(6) Uani 1 1 d . U . . .
H8_3 H 0.620116 0.560383 1.102412 0.176 Uiso 1 1 calc R U . . .
C9_3 C 0.6458(3) 0.5342(12) 1.0174(18) 0.133(5) Uani 1 1 d . U . . .
H9_3 H 0.653932 0.567581 1.069519 0.160 Uiso 1 1 calc R U . . .
C10_3 C 0.6538(2) 0.4900(9) 0.9270(14) 0.098(3) Uani 1 1 d . U . . .
C11_3 C 0.6414(2) 0.4336(9) 0.8613(17) 0.112(4) Uani 1 1 d . U . . .
H11_3 H 0.646790 0.396310 0.806562 0.135 Uiso 1 1 calc R U . . .
C12_3 C 0.6218(2) 0.4330(9) 0.8769(17) 0.113(4) Uani 1 1 d . U . . .
H12_3 H 0.613789 0.395627 0.832072 0.135 Uiso 1 1 calc R U . . .
C13_3 C 0.54248(18) 0.6067(8) 0.7478(13) 0.085(3) Uani 1 1 d . U . . .
C14_3 C 0.54315(18) 0.5895(7) 0.6187(13) 0.079(3) Uani 1 1 d . U . . .
H14_3 H 0.548210 0.540648 0.591513 0.095 Uiso 1 1 calc R U . . .
C15_3 C 0.53621(17) 0.6455(7) 0.5319(13) 0.080(3) Uani 1 1 d . U . . .
H15_3 H 0.536892 0.633552 0.445008 0.095 Uiso 1 1 calc R U . . .
C16_3 C 0.52845(17) 0.7170(8) 0.5632(13) 0.081(3) Uani 1 1 d . U . . .
C17_3 C 0.52556(19) 0.7270(8) 0.6949(13) 0.090(3) Uani 1 1 d . U . . .
H17_3 H 0.518677 0.771632 0.722634 0.108 Uiso 1 1 calc R U . . .
C18_3 C 0.53260(18) 0.6731(8) 0.7797(13) 0.087(3) Uani 1 1 d . U . . .
H18_3 H 0.530567 0.681797 0.866211 0.105 Uiso 1 1 calc R U . . .
C19_3 C 0.67379(19) 0.5094(8) 0.8819(12) 0.088(3) Uani 1 1 d . U . . .
C20_3 C 0.6819(2) 0.5814(9) 0.9046(14) 0.099(4) Uani 1 1 d . U . . .
H20_3 H 0.677527 0.612164 0.971880 0.119 Uiso 1 1 calc R U . . .
C21_3 C 0.6962(2) 0.6113(8) 0.8348(13) 0.096(4) Uani 1 1 d . U . . .
H21_3 H 0.701567 0.661362 0.856330 0.115 Uiso 1 1 calc R U . . .
C22_3 C 0.70309(17) 0.5701(6) 0.7323(11) 0.069(3) Uani 1 1 d . U . . .
C23_3 C 0.69588(18) 0.4914(7) 0.7145(11) 0.074(3) Uani 1 1 d . U . . .
H23_3 H 0.701140 0.458608 0.652617 0.089 Uiso 1 1 calc R U . . .
C24_3 C 0.68134(18) 0.4626(8) 0.7864(12) 0.081(3) Uani 1 1 d . U . . .
H24_3 H 0.676422 0.410890 0.771436 0.097 Uiso 1 1 calc R U . . .
C25_3 C 0.52830(17) 0.7791(7) 0.4740(12) 0.080(3) Uani 1 1 d . U . . .
C26_3 C 0.52315(18) 0.7702(8) 0.3391(12) 0.086(3) Uani 1 1 d . U . . .
H26_3 H 0.515208 0.727083 0.311191 0.103 Uiso 1 1 calc R U . . .
C27_3 C 0.52927(18) 0.8206(8) 0.2552(13) 0.087(3) Uani 1 1 d . U . . .
H27_3 H 0.525721 0.812026 0.168614 0.105 Uiso 1 1 calc R U . . .
C28_3 C 0.54120(19) 0.8883(7) 0.2904(13) 0.083(3) Uani 1 1 d . U . . .
C29_3 C 0.54294(17) 0.9053(7) 0.4159(12) 0.077(3) Uani 1 1 d . U . . .
H29_3 H 0.548736 0.954063 0.441212 0.092 Uiso 1 1 calc R U . . .
C30_3 C 0.53675(17) 0.8558(7) 0.5079(13) 0.081(3) Uani 1 1 d . U . . .
H30_3 H 0.537967 0.871515 0.593746 0.097 Uiso 1 1 calc R U . . .
C31_3 C 0.71394(16) 0.6104(6) 0.6307(11) 0.067(3) Uani 1 1 d . U . . .
C32_3 C 0.7139(2) 0.6929(7) 0.6223(13) 0.092(4) Uani 1 1 d . U . . .
H32_3 H 0.709071 0.722195 0.689811 0.110 Uiso 1 1 calc R U . . .
C33_3 C 0.7202(2) 0.7316(7) 0.5272(13) 0.088(4) Uani 1 1 d . U . . .
H33_3 H 0.719840 0.787608 0.529337 0.105 Uiso 1 1 calc R U . . .
C34_3 C 0.72743(16) 0.6940(6) 0.4198(11) 0.066(3) Uani 1 1 d . U . . .
C35_3 C 0.72927(15) 0.6110(6) 0.4350(11) 0.061(3) Uani 1 1 d . U . . .
H35_3 H 0.735776 0.582236 0.373404 0.073 Uiso 1 1 calc R U . . .
C36_3 C 0.72226(16) 0.5706(7) 0.5326(11) 0.068(3) Uani 1 1 d . U . . .
H36_3 H 0.723009 0.514667 0.534093 0.082 Uiso 1 1 calc R U . . .
C37_3 C 0.55318(17) 0.9302(8) 0.2017(12) 0.081(3) Uani 1 1 d . U . . .
C38_3 C 0.5608(2) 0.8883(8) 0.0955(12) 0.088(3) Uani 1 1 d . U . . .
H38_3 H 0.554698 0.841699 0.063617 0.106 Uiso 1 1 calc R U . . .
C39_3 C 0.5769(2) 0.9168(8) 0.0426(14) 0.093(3) Uani 1 1 d . U . . .
H39_3 H 0.582141 0.887869 -0.023847 0.112 Uiso 1 1 calc R U . . .
C40_3 C 0.5862(2) 0.9889(9) 0.0831(13) 0.094(3) Uani 1 1 d . U . . .
C41_3 C 0.57675(18) 1.0293(8) 0.1678(12) 0.086(3) Uani 1 1 d . U . . .
H41_3 H 0.581429 1.080906 0.186403 0.103 Uiso 1 1 calc R U . . .
C42_3 C 0.56122(17) 1.0055(8) 0.2305(12) 0.080(3) Uani 1 1 d . U . . .
H42_3 H 0.555886 1.038314 0.292061 0.096 Uiso 1 1 calc R U . . .
C43_3 C 0.73114(14) 0.7384(6) 0.3057(11) 0.061(2) Uani 1 1 d . U . . .
C44_3 C 0.73523(17) 0.8182(7) 0.3094(12) 0.071(3) Uani 1 1 d . U . . .
H44_3 H 0.738640 0.843717 0.387114 0.086 Uiso 1 1 calc R U . . .
C45_3 C 0.73423(15) 0.8610(6) 0.1959(11) 0.067(3) Uani 1 1 d . U . . .
C46_3 C 0.73087(14) 0.8212(6) 0.0762(11) 0.064(3) Uani 1 1 d . U . . .
C47_3 C 0.72855(14) 0.7420(6) 0.0738(11) 0.064(3) Uani 1 1 d . U . . .
H47_3 H 0.726874 0.715140 -0.004483 0.077 Uiso 1 1 calc R U . . .
C48_3 C 0.72860(14) 0.7002(6) 0.1852(11) 0.065(3) Uani 1 1 d . U . . .
H48_3 H 0.726911 0.644595 0.182125 0.078 Uiso 1 1 calc R U . . .
C49_3 C 0.6073(5) 1.014(2) 0.053(4) 0.091(6) Uani 0.585(13) 1 d . U P A 1
C50_3 C 0.6147(3) 0.9955(13) -0.059(2) 0.087(5) Uani 0.585(13) 1 d . U P A 1
H50_3 H 0.605772 0.979487 -0.126006 0.104 Uiso 0.585(13) 1 calc R U P A 1
C51_3 C 0.6342(3) 0.9984(12) -0.083(2) 0.079(5) Uani 0.585(13) 1 d . U P A 1
H51_3 H 0.638474 0.983718 -0.163095 0.095 Uiso 0.585(13) 1 calc R U P A 1
C52_3 C 0.6475(5) 1.0233(17) 0.013(4) 0.078(6) Uani 0.585(13) 1 d . U P A 1
C53_3 C 0.6397(3) 1.0528(14) 0.111(3) 0.083(5) Uani 0.585(13) 1 d . U P A 1
H53_3 H 0.647875 1.079922 0.171967 0.099 Uiso 0.585(13) 1 calc R U P A 1
C54_3 C 0.6206(4) 1.0467(16) 0.131(3) 0.098(6) Uani 0.585(13) 1 d . U P A 1
H54_3 H 0.616382 1.067757 0.207412 0.117 Uiso 0.585(13) 1 calc R U P A 1
C49B_3 C 0.6048(7) 0.989(3) 0.041(5) 0.090(6) Uani 0.415(13) 1 d . U P A 2
C50B_3 C 0.6161(5) 0.915(2) 0.000(4) 0.096(7) Uani 0.415(13) 1 d . U P A 2
H50A_3 H 0.608953 0.867582 -0.007065 0.115 Uiso 0.415(13) 1 calc R U P A 2
C51B_3 C 0.6351(5) 0.911(2) -0.027(3) 0.095(7) Uani 0.415(13) 1 d . U P A 2
H51A_3 H 0.641433 0.867464 -0.061095 0.114 Uiso 0.415(13) 1 calc R U P A 2
C52B_3 C 0.6456(8) 1.002(3) 0.014(6) 0.084(6) Uani 0.415(13) 1 d . U P A 2
C53B_3 C 0.6332(5) 1.061(2) 0.033(4) 0.086(6) Uani 0.415(13) 1 d . U P A 2
H53A_3 H 0.638472 1.112975 0.035484 0.103 Uiso 0.415(13) 1 calc R U P A 2
C54B_3 C 0.6144(6) 1.055(3) 0.049(4) 0.090(6) Uani 0.415(13) 1 d . U P A 2
H54A_3 H 0.607515 1.101433 0.067696 0.108 Uiso 0.415(13) 1 calc R U P A 2
C55_3 C 0.73539(16) 0.9481(7) 0.1730(11) 0.066(3) Uani 1 1 d . U . . .
C56_3 C 0.72946(16) 0.9636(6) 0.0353(10) 0.067(2) Uani 1 1 d . U . . .
H56_3 H 0.738473 1.001342 -0.003690 0.081 Uiso 1 1 calc R U . . .
C57_3 C 0.72858(16) 0.8840(6) -0.0339(10) 0.066(2) Uani 1 1 d . U . . .
H57_3 H 0.738922 0.878867 -0.095443 0.079 Uiso 1 1 calc R U . . .
C58_3 C 0.66822(19) 1.0111(8) 0.0039(12) 0.084(3) Uani 1 1 d . U . . .
C59_3 C 0.67678(17) 0.9509(7) -0.0560(11) 0.071(3) Uani 1 1 d . U . . .
H59_3 H 0.669055 0.914670 -0.105141 0.085 Uiso 1 1 calc R U . . .
C60_3 C 0.69695(16) 0.9423(6) -0.0455(10) 0.062(2) Uani 1 1 d . U . . .
C61_3 C 0.70904(16) 0.9915(6) 0.0239(10) 0.064(3) Uani 1 1 d . U . . .
C62_3 C 0.70031(18) 1.0575(6) 0.0849(10) 0.071(3) Uani 1 1 d . U . . .
H62_3 H 0.708061 1.095090 0.131088 0.085 Uiso 1 1 calc R U . . .
C63_3 C 0.68074(19) 1.0641(7) 0.0742(12) 0.081(3) Uani 1 1 d . U . . .
H63_3 H 0.674955 1.106789 0.116216 0.098 Uiso 1 1 calc R U . . .
C64_3 C 0.70890(16) 0.8767(7) -0.0944(10) 0.066(3) Uani 1 1 d . U . . .
N1_7 N 0.5878(4) 0.7863(10) 0.793(2) 0.215(10) Uani 1 1 d D U . . .
C1_7 C 0.5914(4) 0.7316(10) 0.7375(19) 0.177(9) Uani 1 1 d D U . . .
C2_7 C 0.5978(5) 0.6537(10) 0.698(3) 0.231(14) Uani 1 1 d D U . . .
H2A_7 H 0.587903 0.630760 0.639113 0.347 Uiso 1 1 calc R U . . .
H2B_7 H 0.599658 0.619464 0.772152 0.347 Uiso 1 1 calc R U . . .
H2C_7 H 0.610062 0.658564 0.656862 0.347 Uiso 1 1 calc R U . . .
N1_8 N 0.6725(3) 0.7337(11) 0.118(2) 0.192(8) Uani 1 1 d D U . . .
C1_8 C 0.6772(2) 0.7837(9) 0.1837(15) 0.116(5) Uani 1 1 d D U . . .
C2_8 C 0.6799(3) 0.8560(8) 0.2571(14) 0.128(6) Uani 1 1 d D U . . .
H2A_8 H 0.671271 0.855237 0.327213 0.192 Uiso 1 1 calc R U . . .
H2B_8 H 0.676739 0.901582 0.203071 0.192 Uiso 1 1 calc R U . . .
H2C_8 H 0.693399 0.859618 0.290227 0.192 Uiso 1 1 calc R U . . .
Cl1_9 Cl 0.6397(3) 0.7879(10) 0.792(2) 0.405(10) Uani 1 1 d D U . . .
C1_9 C 0.6606(7) 0.743(3) 0.779(4) 0.346(17) Uani 1 1 d D U . . .
H1A_9 H 0.664148 0.711766 0.855643 0.416 Uiso 1 1 calc R U . . .
H1B_9 H 0.671053 0.781400 0.765843 0.416 Uiso 1 1 calc R U . . .
C2_9 C 0.6574(7) 0.676(2) 0.640(4) 0.304(16) Uani 1 1 d D U . . .
H2A_9 H 0.667253 0.633841 0.643652 0.365 Uiso 1 1 calc R U . . .
H2B_9 H 0.644282 0.652216 0.635135 0.365 Uiso 1 1 calc R U . . .
Cl2_9 Cl 0.6603(3) 0.7362(7) 0.5185(17) 0.322(7) Uani 1 1 d D U . . .

loop_
_atom_site_aniso_label
_atom_site_aniso_U_11
_atom_site_aniso_U_22
_atom_site_aniso_U_33
_atom_site_aniso_U_23
_atom_site_aniso_U_13
_atom_site_aniso_U_12
Cl1_1 0.085(3) 0.093(3) 0.109(3) 0.0108(18) -0.0048(19) 0.0001(18)
C1_1 0.084(9) 0.101(10) 0.092(8) 0.004(7) -0.016(6) 0.013(7)
Cl1_2 0.087(3) 0.102(3) 0.122(3) 0.000(2) 0.009(2) -0.0051(19)
C1_2 0.098(10) 0.122(11) 0.092(9) -0.007(8) 0.006(7) 0.003(8)
O1_3 0.068(5) 0.063(5) 0.081(5) -0.004(3) -0.004(4) -0.007(3)
C1_3 0.092(6) 0.088(7) 0.095(7) 0.017(5) 0.005(5) -0.001(5)
O2_3 0.090(5) 0.061(5) 0.096(5) -0.007(4) -0.006(4) 0.004(4)
C2_3 0.103(7) 0.095(8) 0.118(9) 0.006(6) -0.005(6) 0.003(6)
C3_3 0.091(7) 0.086(7) 0.094(7) 0.019(5) 0.012(5) -0.008(5)
C4_3 0.067(6) 0.085(6) 0.106(6) 0.011(5) 0.014(5) -0.017(5)
C5_3 0.081(7) 0.095(8) 0.108(7) 0.001(6) 0.006(5) -0.003(5)
C6_3 0.085(7) 0.096(8) 0.109(8) 0.008(6) 0.005(5) -0.007(5)
C7_3 0.094(6) 0.093(8) 0.099(8) 0.024(6) 0.006(5) 0.001(5)
C8_3 0.094(7) 0.171(13) 0.174(11) -0.049(11) 0.004(6) 0.001(7)
C9_3 0.094(7) 0.154(12) 0.150(10) -0.035(9) 0.000(6) 0.004(7)
C10_3 0.096(6) 0.090(8) 0.108(8) 0.020(6) 0.001(5) 0.007(5)
C11_3 0.105(7) 0.097(8) 0.137(10) 0.005(7) 0.019(6) -0.008(6)
C12_3 0.101(7) 0.096(8) 0.142(10) 0.000(7) 0.017(6) -0.012(6)
C13_3 0.067(6) 0.086(6) 0.103(6) -0.003(5) 0.012(5) -0.008(5)
C14_3 0.068(7) 0.067(6) 0.103(6) -0.008(4) 0.005(5) -0.005(5)
C15_3 0.066(7) 0.075(6) 0.097(6) -0.012(4) 0.001(5) 0.002(5)
C16_3 0.060(6) 0.079(6) 0.105(6) -0.014(4) 0.000(5) 0.002(5)
C17_3 0.070(7) 0.092(7) 0.107(6) -0.010(5) 0.008(5) -0.002(6)
C18_3 0.074(7) 0.092(7) 0.096(6) -0.014(5) 0.007(5) -0.003(5)
C19_3 0.090(6) 0.081(7) 0.090(7) 0.016(5) -0.011(5) 0.010(5)
C20_3 0.115(8) 0.090(7) 0.092(7) 0.000(6) 0.006(6) 0.001(6)
C21_3 0.120(9) 0.064(7) 0.103(7) -0.012(5) 0.011(6) 0.000(6)
C22_3 0.073(6) 0.046(5) 0.087(6) 0.001(4) -0.007(4) 0.012(4)
C23_3 0.081(7) 0.050(5) 0.090(7) 0.007(4) -0.009(5) 0.009(4)
C24_3 0.077(6) 0.065(6) 0.098(7) 0.015(5) -0.013(5) 0.004(5)
C25_3 0.062(7) 0.074(6) 0.103(6) -0.016(4) -0.005(4) 0.005(5)
C26_3 0.075(7) 0.075(7) 0.104(6) -0.013(5) -0.014(5) 0.002(5)
C27_3 0.083(7) 0.076(7) 0.100(7) -0.007(5) -0.018(5) 0.004(5)
C28_3 0.077(6) 0.075(6) 0.097(6) -0.010(4) -0.012(4) 0.012(5)
C29_3 0.063(7) 0.072(7) 0.095(6) -0.013(4) -0.007(5) 0.011(5)
C30_3 0.068(7) 0.075(6) 0.096(6) -0.013(4) -0.011(5) 0.004(5)
C31_3 0.072(6) 0.037(5) 0.090(5) -0.005(4) -0.011(4) 0.007(4)
C32_3 0.129(10) 0.041(5) 0.106(7) -0.010(4) 0.024(6) 0.003(5)
C33_3 0.125(10) 0.033(6) 0.108(6) -0.011(4) 0.025(6) 0.000(5)
C34_3 0.069(6) 0.039(5) 0.089(5) -0.012(3) -0.004(4) 0.002(4)
C35_3 0.057(6) 0.040(5) 0.082(6) -0.016(4) -0.017(4) 0.002(4)
C36_3 0.066(6) 0.043(5) 0.094(6) -0.006(4) -0.015(4) 0.008(4)
C37_3 0.065(6) 0.076(6) 0.101(6) -0.002(5) -0.008(4) 0.022(4)
C38_3 0.085(7) 0.085(7) 0.093(6) -0.005(5) -0.012(5) 0.021(5)
C39_3 0.079(6) 0.097(7) 0.103(8) 0.008(6) -0.010(5) 0.032(5)
C40_3 0.075(5) 0.099(7) 0.105(7) 0.007(5) -0.006(4) 0.023(5)
C41_3 0.068(6) 0.087(7) 0.102(7) 0.012(5) -0.008(5) 0.022(5)
C42_3 0.067(6) 0.079(6) 0.092(7) 0.004(5) -0.016(5) 0.015(5)
C43_3 0.050(6) 0.041(4) 0.092(5) -0.009(3) 0.003(4) 0.004(4)
C44_3 0.075(7) 0.051(5) 0.087(6) -0.008(4) -0.002(5) -0.006(4)
C45_3 0.057(6) 0.055(5) 0.088(5) -0.004(3) 0.001(4) -0.008(4)
C46_3 0.052(6) 0.054(4) 0.086(5) -0.003(3) 0.005(4) 0.001(4)
C47_3 0.053(6) 0.055(5) 0.084(5) -0.010(4) 0.007(5) -0.001(4)
C48_3 0.053(6) 0.048(5) 0.094(5) -0.006(4) 0.011(4) -0.001(4)
C49_3 0.073(6) 0.095(13) 0.102(9) -0.004(8) -0.002(5) 0.017(7)
C50_3 0.076(7) 0.083(11) 0.101(9) -0.002(8) 0.001(6) 0.011(7)
C51_3 0.074(7) 0.070(11) 0.094(9) 0.007(7) -0.001(6) 0.012(6)
C52_3 0.076(6) 0.067(14) 0.089(9) 0.006(9) 0.000(5) 0.014(6)
C53_3 0.069(7) 0.082(11) 0.097(9) -0.008(9) 0.002(6) 0.011(7)
C54_3 0.070(7) 0.114(13) 0.108(10) -0.016(10) 0.003(6) 0.010(7)
C49B_3 0.078(7) 0.089(10) 0.104(13) 0.004(9) -0.003(7) 0.021(6)
C50B_3 0.079(9) 0.085(10) 0.124(16) 0.002(10) 0.006(9) 0.016(7)
C51B_3 0.083(9) 0.082(10) 0.121(17) 0.002(10) 0.008(9) 0.014(7)
C52B_3 0.079(6) 0.078(10) 0.094(14) 0.006(10) 0.002(6) 0.017(6)
C53B_3 0.079(7) 0.080(9) 0.099(13) 0.002(9) 0.001(8) 0.018(6)
C54B_3 0.080(8) 0.087(10) 0.102(15) 0.004(9) 0.001(8) 0.020(7)
C55_3 0.058(6) 0.056(5) 0.085(5) -0.002(4) 0.005(4) -0.007(4)
C56_3 0.069(5) 0.050(5) 0.084(5) -0.001(4) 0.002(4) -0.004(4)
C57_3 0.061(5) 0.054(5) 0.083(5) -0.004(4) 0.014(4) 0.000(4)
C58_3 0.080(5) 0.081(6) 0.092(7) -0.003(5) 0.002(4) 0.016(4)
C59_3 0.069(5) 0.060(6) 0.083(6) 0.002(5) -0.001(4) 0.003(4)
C60_3 0.068(5) 0.047(5) 0.070(6) 0.001(4) 0.004(4) -0.003(4)
C61_3 0.067(5) 0.048(5) 0.077(6) 0.003(4) 0.006(4) -0.007(4)
C62_3 0.085(6) 0.052(6) 0.074(6) 0.001(5) -0.001(5) 0.008(4)
C63_3 0.084(5) 0.069(7) 0.091(7) -0.003(5) 0.002(5) 0.017(5)
C64_3 0.070(5) 0.049(5) 0.079(6) 0.000(4) 0.006(4) 0.000(4)
N1_7 0.34(3) 0.139(13) 0.174(17) -0.046(11) 0.058(18) -0.043(15)
C1_7 0.29(3) 0.108(11) 0.139(15) -0.027(10) 0.090(16) -0.074(14)
C2_7 0.35(3) 0.114(12) 0.25(3) -0.039(12) 0.17(3) -0.081(15)
N1_8 0.193(17) 0.160(14) 0.226(18) -0.072(13) 0.039(14) -0.003(12)
C1_8 0.108(11) 0.099(10) 0.143(12) -0.007(8) 0.026(9) 0.024(9)
C2_8 0.182(16) 0.100(10) 0.105(10) 0.004(7) 0.037(10) 0.008(10)
Cl1_9 0.37(2) 0.336(18) 0.51(2) 0.074(17) 0.015(17) 0.124(15)
C1_9 0.32(3) 0.27(3) 0.45(3) 0.02(2) -0.003(19) 0.09(2)
C2_9 0.29(3) 0.21(2) 0.42(3) 0.06(2) 0.05(2) 0.05(2)
Cl2_9 0.367(18) 0.199(9) 0.397(18) -0.021(11) -0.006(13) -0.031(10)

loop_
_atom_type_symbol
_atom_type_description
_atom_type_scat_dispersion_real
_atom_type_scat_dispersion_imag
_atom_type_scat_source
C C 0.0015 0.0009 'International Tables Vol C Tables 4.2.6.8 and 6.1.1.4'
H H 0.0000 0.0000 'International Tables Vol C Tables 4.2.6.8 and 6.1.1.4'
N N 0.0030 0.0019 'International Tables Vol C Tables 4.2.6.8 and 6.1.1.4'
O O 0.0056 0.0036 'International Tables Vol C Tables 4.2.6.8 and 6.1.1.4'
Cl Cl 0.0998 0.0984 'International Tables Vol C Tables 4.2.6.8 and 6.1.1.4'

loop_
_citation_id
_citation_doi
_citation_year
1 10.26434/chemrxiv-2025-vnchr 2025

loop_
_geom_angle_atom_site_label_1
_geom_angle_atom_site_label_2
_geom_angle_atom_site_label_3
_geom_angle
_geom_angle_site_symmetry_1
_geom_angle_site_symmetry_3
_geom_angle_publ_flag
C1_1 C1_1 Cl1_1 103.4(11) 5_676 . ?
C1_2 C1_2 Cl1_2 107.6(12) 5_666 . ?
C6_3 C1_3 C2_3 114.1(14) . . ?
C6_3 C1_3 C7_3 122.7(14) . . ?
C2_3 C1_3 C7_3 121.8(13) . . ?
C3_3 C2_3 C1_3 123.4(15) . . ?
C2_3 C3_3 C4_3 122.0(14) . . ?
C3_3 C4_3 C5_3 114.5(13) . . ?
C3_3 C4_3 C13_3 123.9(12) . . ?
C5_3 C4_3 C13_3 118.6(12) . . ?
C6_3 C5_3 C4_3 119.6(14) . . ?
C1_3 C6_3 C5_3 124.3(15) . . ?
C8_3 C7_3 C1_3 124.3(15) . . ?
C8_3 C7_3 C12_3 115.8(15) . . ?
C1_3 C7_3 C12_3 119.2(13) . . ?
C7_3 C8_3 C9_3 122.9(18) . . ?
C10_3 C9_3 C8_3 120.8(17) . . ?
C9_3 C10_3 C11_3 117.3(15) . . ?
C9_3 C10_3 C19_3 120.9(15) . . ?
C11_3 C10_3 C19_3 121.0(13) . . ?
C12_3 C11_3 C10_3 120.5(15) . . ?
C11_3 C12_3 C7_3 121.1(15) . . ?
C18_3 C13_3 C14_3 117.3(12) . . ?
C18_3 C13_3 C4_3 124.6(12) . . ?
C14_3 C13_3 C4_3 117.2(12) . . ?
C15_3 C14_3 C13_3 118.4(12) . . ?
C16_3 C15_3 C14_3 124.5(12) . . ?
C15_3 C16_3 C25_3 118.8(12) . . ?
C15_3 C16_3 C17_3 114.7(13) . . ?
C25_3 C16_3 C17_3 124.7(12) . . ?
C18_3 C17_3 C16_3 120.4(13) . . ?
C13_3 C18_3 C17_3 123.6(13) . . ?
C20_3 C19_3 C24_3 117.8(13) . . ?
C20_3 C19_3 C10_3 120.7(13) . . ?
C24_3 C19_3 C10_3 119.0(12) . . ?
C19_3 C20_3 C21_3 122.7(14) . . ?
C20_3 C21_3 C22_3 121.9(13) . . ?
C21_3 C22_3 C23_3 115.8(12) . . ?
C21_3 C22_3 C31_3 122.4(10) . . ?
C23_3 C22_3 C31_3 120.6(10) . . ?
C24_3 C23_3 C22_3 120.9(12) . . ?
C23_3 C24_3 C19_3 120.5(12) . . ?
C16_3 C25_3 C26_3 124.8(11) . . ?
C16_3 C25_3 C30_3 120.6(11) . . ?
C26_3 C25_3 C30_3 113.8(12) . . ?
C27_3 C26_3 C25_3 121.7(12) . . ?
C26_3 C27_3 C28_3 122.5(12) . . ?
C29_3 C28_3 C27_3 115.9(13) . . ?
C29_3 C28_3 C37_3 120.3(12) . . ?
C27_3 C28_3 C37_3 123.2(12) . . ?
C28_3 C29_3 C30_3 123.6(12) . . ?
C29_3 C30_3 C25_3 120.3(12) . . ?
C36_3 C31_3 C32_3 115.7(11) . . ?
C36_3 C31_3 C22_3 123.9(9) . . ?
C32_3 C31_3 C22_3 119.9(10) . . ?
C33_3 C32_3 C31_3 123.7(12) . . ?
C32_3 C33_3 C34_3 123.1(11) . . ?
C35_3 C34_3 C33_3 112.7(11) . . ?
C35_3 C34_3 C43_3 125.8(10) . . ?
C33_3 C34_3 C43_3 121.4(9) . . ?
C36_3 C35_3 C34_3 123.6(11) . . ?
C35_3 C36_3 C31_3 120.6(10) . . ?
C42_3 C37_3 C38_3 116.7(13) . . ?
C42_3 C37_3 C28_3 121.5(12) . . ?
C38_3 C37_3 C28_3 120.3(12) . . ?
C39_3 C38_3 C37_3 119.2(13) . . ?
C38_3 C39_3 C40_3 122.8(14) . . ?
C41_3 C40_3 C49B_3 136(2) . . ?
C41_3 C40_3 C39_3 114.2(14) . . ?
C49B_3 C40_3 C39_3 108(2) . . ?
C41_3 C40_3 C49_3 119.9(17) . . ?
C39_3 C40_3 C49_3 125.0(16) . . ?
C40_3 C41_3 C42_3 127.8(15) . . ?
C41_3 C42_3 C37_3 118.2(13) . . ?
C44_3 C43_3 C48_3 118.7(11) . . ?
C44_3 C43_3 C34_3 121.7(10) . . ?
C48_3 C43_3 C34_3 119.3(9) . . ?
C43_3 C44_3 C45_3 118.7(11) . . ?
C44_3 C45_3 C46_3 120.8(10) . . ?
C44_3 C45_3 C55_3 130.3(10) . . ?
C46_3 C45_3 C55_3 108.9(10) . . ?
C47_3 C46_3 C45_3 119.4(10) . . ?
C47_3 C46_3 C57_3 130.4(10) . . ?
C45_3 C46_3 C57_3 109.9(9) . . ?
C46_3 C47_3 C48_3 120.0(10) . . ?
C47_3 C48_3 C43_3 121.8(10) . . ?
C54_3 C49_3 C50_3 112(3) . . ?
C54_3 C49_3 C40_3 127(3) . . ?
C50_3 C49_3 C40_3 121(3) . . ?
C49_3 C50_3 C51_3 125(3) . . ?
C50_3 C51_3 C52_3 119(2) . . ?
C53_3 C52_3 C51_3 115(3) . . ?
C53_3 C52_3 C58_3 124(3) . . ?
C51_3 C52_3 C58_3 121(3) . . ?
C52_3 C53_3 C54_3 123(3) . . ?
C49_3 C54_3 C53_3 125(3) . . ?
C54B_3 C49B_3 C40_3 117(4) . . ?
C54B_3 C49B_3 C50B_3 116(4) . . ?
C40_3 C49B_3 C50B_3 126(3) . . ?
C51B_3 C50B_3 C49B_3 127(3) . . ?
C50B_3 C51B_3 C52B_3 107(3) . . ?
C53B_3 C52B_3 C58_3 126(4) . . ?
C53B_3 C52B_3 C51B_3 116(4) . . ?
C58_3 C52B_3 C51B_3 118(3) . . ?
C54B_3 C53B_3 C52B_3 127(4) . . ?
C49B_3 C54B_3 C53B_3 124(4) . . ?
O1_3 C55_3 C45_3 125.5(10) . . ?
O1_3 C55_3 C56_3 126.2(10) . . ?
C45_3 C55_3 C56_3 108.2(9) . . ?
C61_3 C56_3 C55_3 109.6(9) . . ?
C61_3 C56_3 C57_3 103.4(9) . . ?
C55_3 C56_3 C57_3 108.1(9) . . ?
C64_3 C57_3 C56_3 107.0(9) . . ?
C64_3 C57_3 C46_3 108.4(9) . . ?
C56_3 C57_3 C46_3 103.7(8) . . ?
C59_3 C58_3 C63_3 117.0(12) . . ?
C59_3 C58_3 C52_3 126.6(17) . . ?
C63_3 C58_3 C52_3 116.2(16) . . ?
C59_3 C58_3 C52B_3 115(2) . . ?
C63_3 C58_3 C52B_3 126(2) . . ?
C58_3 C59_3 C60_3 120.0(11) . . ?
C61_3 C60_3 C59_3 123.6(10) . . ?
C61_3 C60_3 C64_3 108.1(10) . . ?
C59_3 C60_3 C64_3 128.1(10) . . ?
C60_3 C61_3 C62_3 117.3(10) . . ?
C60_3 C61_3 C56_3 113.3(9) . . ?
C62_3 C61_3 C56_3 129.1(10) . . ?
C63_3 C62_3 C61_3 117.9(11) . . ?
C62_3 C63_3 C58_3 124.1(12) . . ?
O2_3 C64_3 C57_3 126.8(10) . . ?
O2_3 C64_3 C60_3 125.8(10) . . ?
C57_3 C64_3 C60_3 107.3(9) . . ?
N1_7 C1_7 C2_7 165(3) . . ?
N1_8 C1_8 C2_8 169(2) . . ?
Cl1_9 C1_9 C2_9 106(3) . . ?
Cl2_9 C2_9 C1_9 103(2) . . ?

loop_
_geom_bond_atom_site_label_1
_geom_bond_atom_site_label_2
_geom_bond_distance
_geom_bond_site_symmetry_2
_geom_bond_publ_flag
Cl1_1 C1_1 1.854(14) . ?
C1_1 C1_1 1.53(3) 5_676 ?
Cl1_2 C1_2 1.813(15) . ?
C1_2 C1_2 1.49(3) 5_666 ?
O1_3 C55_3 1.223(13) . ?
C1_3 C6_3 1.318(19) . ?
C1_3 C2_3 1.47(2) . ?
C1_3 C7_3 1.48(2) . ?
O2_3 C64_3 1.228(13) . ?
C2_3 C3_3 1.29(2) . ?
C3_3 C4_3 1.425(19) . ?
C4_3 C5_3 1.45(2) . ?
C4_3 C13_3 1.50(2) . ?
C5_3 C6_3 1.39(2) . ?
C7_3 C8_3 1.31(2) . ?
C7_3 C12_3 1.48(2) . ?
C8_3 C9_3 1.46(2) . ?
C9_3 C10_3 1.36(2) . ?
C10_3 C11_3 1.44(2) . ?
C10_3 C19_3 1.52(2) . ?
C11_3 C12_3 1.37(2) . ?
C13_3 C18_3 1.369(18) . ?
C13_3 C14_3 1.407(19) . ?
C14_3 C15_3 1.390(18) . ?
C15_3 C16_3 1.375(17) . ?
C16_3 C25_3 1.416(19) . ?
C16_3 C17_3 1.436(19) . ?
C17_3 C18_3 1.354(19) . ?
C19_3 C20_3 1.360(19) . ?
C19_3 C24_3 1.412(18) . ?
C20_3 C21_3 1.36(2) . ?
C21_3 C22_3 1.402(18) . ?
C22_3 C23_3 1.432(16) . ?
C22_3 C31_3 1.513(17) . ?
C23_3 C24_3 1.386(17) . ?
C25_3 C26_3 1.465(18) . ?
C25_3 C30_3 1.462(17) . ?
C26_3 C27_3 1.322(18) . ?
C27_3 C28_3 1.450(18) . ?
C28_3 C29_3 1.363(18) . ?
C28_3 C37_3 1.472(19) . ?
C29_3 C30_3 1.376(18) . ?
C31_3 C36_3 1.394(16) . ?
C31_3 C32_3 1.402(16) . ?
C32_3 C33_3 1.300(18) . ?
C33_3 C34_3 1.424(17) . ?
C34_3 C35_3 1.422(15) . ?
C34_3 C43_3 1.464(16) . ?
C35_3 C36_3 1.356(16) . ?
C37_3 C42_3 1.419(18) . ?
C37_3 C38_3 1.460(18) . ?
C38_3 C39_3 1.36(2) . ?
C39_3 C40_3 1.44(2) . ?
C40_3 C41_3 1.332(18) . ?
C40_3 C49B_3 1.38(5) . ?
C40_3 C49_3 1.57(4) . ?
C41_3 C42_3 1.356(18) . ?
C43_3 C44_3 1.383(15) . ?
C43_3 C48_3 1.437(16) . ?
C44_3 C45_3 1.406(17) . ?
C45_3 C46_3 1.447(16) . ?
C45_3 C55_3 1.500(16) . ?
C46_3 C47_3 1.353(15) . ?
C46_3 C57_3 1.583(16) . ?
C47_3 C48_3 1.380(15) . ?
C49_3 C54_3 1.32(4) . ?
C49_3 C50_3 1.36(4) . ?
C50_3 C51_3 1.39(3) . ?
C51_3 C52_3 1.40(5) . ?
C52_3 C53_3 1.30(4) . ?
C52_3 C58_3 1.45(4) . ?
C53_3 C54_3 1.35(3) . ?
C49B_3 C54B_3 1.30(6) . ?
C49B_3 C50B_3 1.55(6) . ?
C50B_3 C51B_3 1.36(5) . ?
C51B_3 C52B_3 1.75(6) . ?
C52B_3 C53B_3 1.34(7) . ?
C52B_3 C58_3 1.58(6) . ?
C53B_3 C54B_3 1.32(5) . ?
C55_3 C56_3 1.519(16) . ?
C56_3 C61_3 1.484(16) . ?
C56_3 C57_3 1.536(16) . ?
C57_3 C64_3 1.474(16) . ?
C58_3 C59_3 1.356(16) . ?
C58_3 C63_3 1.428(18) . ?
C59_3 C60_3 1.397(16) . ?
C60_3 C61_3 1.366(15) . ?
C60_3 C64_3 1.497(16) . ?
C61_3 C62_3 1.442(15) . ?
C62_3 C63_3 1.353(17) . ?
N1_7 C1_7 1.135(8) . ?
C1_7 C2_7 1.461(9) . ?
N1_8 C1_8 1.131(8) . ?
C1_8 C2_8 1.458(8) . ?
Cl1_9 C1_9 1.65(3) . ?
C1_9 C2_9 1.86(7) . ?
C2_9 Cl2_9 1.67(3) . ?

loop_
_geom_torsion_atom_site_label_1
_geom_torsion_atom_site_label_2
_geom_torsion_atom_site_label_3
_geom_torsion_atom_site_label_4
_geom_torsion
_geom_torsion_site_symmetry_1
_geom_torsion_site_symmetry_2
_geom_torsion_site_symmetry_3
_geom_torsion_site_symmetry_4
_geom_torsion_publ_flag
C6_3 C1_3 C2_3 C3_3 15(2) . . . . ?
C7_3 C1_3 C2_3 C3_3 -151.7(14) . . . . ?
C1_3 C2_3 C3_3 C4_3 -6(2) . . . . ?
C2_3 C3_3 C4_3 C5_3 -5.8(18) . . . . ?
C2_3 C3_3 C4_3 C13_3 154.1(13) . . . . ?
C3_3 C4_3 C5_3 C6_3 7.5(18) . . . . ?
C13_3 C4_3 C5_3 C6_3 -153.5(13) . . . . ?
C2_3 C1_3 C6_3 C5_3 -13(2) . . . . ?
C7_3 C1_3 C6_3 C5_3 153.5(14) . . . . ?
C4_3 C5_3 C6_3 C1_3 3(2) . . . . ?
C6_3 C1_3 C7_3 C8_3 13(2) . . . . ?
C2_3 C1_3 C7_3 C8_3 178.8(17) . . . . ?
C6_3 C1_3 C7_3 C12_3 -157.8(14) . . . . ?
C2_3 C1_3 C7_3 C12_3 8.2(19) . . . . ?
C1_3 C7_3 C8_3 C9_3 -158.7(17) . . . . ?
C12_3 C7_3 C8_3 C9_3 12(3) . . . . ?
C7_3 C8_3 C9_3 C10_3 -4(3) . . . . ?
C8_3 C9_3 C10_3 C11_3 -7(3) . . . . ?
C8_3 C9_3 C10_3 C19_3 162.2(17) . . . . ?
C9_3 C10_3 C11_3 C12_3 9(2) . . . . ?
C19_3 C10_3 C11_3 C12_3 -160.4(14) . . . . ?
C10_3 C11_3 C12_3 C7_3 -1(2) . . . . ?
C8_3 C7_3 C12_3 C11_3 -10(2) . . . . ?
C1_3 C7_3 C12_3 C11_3 161.2(14) . . . . ?
C3_3 C4_3 C13_3 C18_3 168.3(12) . . . . ?
C5_3 C4_3 C13_3 C18_3 -32.6(18) . . . . ?
C3_3 C4_3 C13_3 C14_3 -23.2(17) . . . . ?
C5_3 C4_3 C13_3 C14_3 135.9(12) . . . . ?
C18_3 C13_3 C14_3 C15_3 8.8(17) . . . . ?
C4_3 C13_3 C14_3 C15_3 -160.5(11) . . . . ?
C13_3 C14_3 C15_3 C16_3 -0.8(18) . . . . ?
C14_3 C15_3 C16_3 C25_3 157.8(12) . . . . ?
C14_3 C15_3 C16_3 C17_3 -7.7(17) . . . . ?
C15_3 C16_3 C17_3 C18_3 8.5(18) . . . . ?
C25_3 C16_3 C17_3 C18_3 -156.0(12) . . . . ?
C14_3 C13_3 C18_3 C17_3 -8.1(19) . . . . ?
C4_3 C13_3 C18_3 C17_3 160.3(12) . . . . ?
C16_3 C17_3 C18_3 C13_3 -1(2) . . . . ?
C9_3 C10_3 C19_3 C20_3 -17(2) . . . . ?
C11_3 C10_3 C19_3 C20_3 151.8(14) . . . . ?
C9_3 C10_3 C19_3 C24_3 -179.1(13) . . . . ?
C11_3 C10_3 C19_3 C24_3 -9.8(18) . . . . ?
C24_3 C19_3 C20_3 C21_3 4(2) . . . . ?
C10_3 C19_3 C20_3 C21_3 -158.0(14) . . . . ?
C19_3 C20_3 C21_3 C22_3 2(2) . . . . ?
C20_3 C21_3 C22_3 C23_3 -6.9(19) . . . . ?
C20_3 C21_3 C22_3 C31_3 160.6(13) . . . . ?
C21_3 C22_3 C23_3 C24_3 7.1(16) . . . . ?
C31_3 C22_3 C23_3 C24_3 -160.6(11) . . . . ?
C22_3 C23_3 C24_3 C19_3 -2.2(17) . . . . ?
C20_3 C19_3 C24_3 C23_3 -3.4(18) . . . . ?
C10_3 C19_3 C24_3 C23_3 158.7(11) . . . . ?
C15_3 C16_3 C25_3 C26_3 42.9(17) . . . . ?
C17_3 C16_3 C25_3 C26_3 -153.2(12) . . . . ?
C15_3 C16_3 C25_3 C30_3 -126.1(13) . . . . ?
C17_3 C16_3 C25_3 C30_3 37.8(18) . . . . ?
C16_3 C25_3 C26_3 C27_3 -156.8(13) . . . . ?
C30_3 C25_3 C26_3 C27_3 12.9(17) . . . . ?
C25_3 C26_3 C27_3 C28_3 -1(2) . . . . ?
C26_3 C27_3 C28_3 C29_3 -11.2(18) . . . . ?
C26_3 C27_3 C28_3 C37_3 160.0(12) . . . . ?
C27_3 C28_3 C29_3 C30_3 10.5(17) . . . . ?
C37_3 C28_3 C29_3 C30_3 -160.9(12) . . . . ?
C28_3 C29_3 C30_3 C25_3 2.0(18) . . . . ?
C16_3 C25_3 C30_3 C29_3 156.7(11) . . . . ?
C26_3 C25_3 C30_3 C29_3 -13.5(16) . . . . ?
C21_3 C22_3 C31_3 C36_3 175.1(12) . . . . ?
C23_3 C22_3 C31_3 C36_3 -18.1(16) . . . . ?
C21_3 C22_3 C31_3 C32_3 -13.3(17) . . . . ?
C23_3 C22_3 C31_3 C32_3 153.6(11) . . . . ?
C36_3 C31_3 C32_3 C33_3 4(2) . . . . ?
C22_3 C31_3 C32_3 C33_3 -168.7(13) . . . . ?
C31_3 C32_3 C33_3 C34_3 1(2) . . . . ?
C32_3 C33_3 C34_3 C35_3 -7.1(19) . . . . ?
C32_3 C33_3 C34_3 C43_3 169.2(13) . . . . ?
C33_3 C34_3 C35_3 C36_3 9.1(15) . . . . ?
C43_3 C34_3 C35_3 C36_3 -167.0(10) . . . . ?
C34_3 C35_3 C36_3 C31_3 -5.0(16) . . . . ?
C32_3 C31_3 C36_3 C35_3 -1.6(16) . . . . ?
C22_3 C31_3 C36_3 C35_3 170.3(10) . . . . ?
C29_3 C28_3 C37_3 C42_3 -23.2(17) . . . . ?
C27_3 C28_3 C37_3 C42_3 166.0(11) . . . . ?
C29_3 C28_3 C37_3 C38_3 142.4(12) . . . . ?
C27_3 C28_3 C37_3 C38_3 -28.4(17) . . . . ?
C42_3 C37_3 C38_3 C39_3 9.8(17) . . . . ?
C28_3 C37_3 C38_3 C39_3 -156.6(12) . . . . ?
C37_3 C38_3 C39_3 C40_3 -3.0(19) . . . . ?
C38_3 C39_3 C40_3 C41_3 -6.3(19) . . . . ?
C38_3 C39_3 C40_3 C49B_3 162(3) . . . . ?
C38_3 C39_3 C40_3 C49_3 163(2) . . . . ?
C49B_3 C40_3 C41_3 C42_3 -154(3) . . . . ?
C39_3 C40_3 C41_3 C42_3 9.6(19) . . . . ?
C49_3 C40_3 C41_3 C42_3 -161(2) . . . . ?
C40_3 C41_3 C42_3 C37_3 -2.8(19) . . . . ?
C38_3 C37_3 C42_3 C41_3 -7.3(16) . . . . ?
C28_3 C37_3 C42_3 C41_3 158.9(11) . . . . ?
C35_3 C34_3 C43_3 C44_3 -158.5(10) . . . . ?
C33_3 C34_3 C43_3 C44_3 25.7(16) . . . . ?
C35_3 C34_3 C43_3 C48_3 27.9(15) . . . . ?
C33_3 C34_3 C43_3 C48_3 -147.9(11) . . . . ?
C48_3 C43_3 C44_3 C45_3 8.2(15) . . . . ?
C34_3 C43_3 C44_3 C45_3 -165.5(10) . . . . ?
C43_3 C44_3 C45_3 C46_3 -6.0(16) . . . . ?
C43_3 C44_3 C45_3 C55_3 171.4(10) . . . . ?
C44_3 C45_3 C46_3 C47_3 0.5(15) . . . . ?
C55_3 C45_3 C46_3 C47_3 -177.5(9) . . . . ?
C44_3 C45_3 C46_3 C57_3 175.0(9) . . . . ?
C55_3 C45_3 C46_3 C57_3 -2.9(11) . . . . ?
C45_3 C46_3 C47_3 C48_3 2.6(15) . . . . ?
C57_3 C46_3 C47_3 C48_3 -170.7(10) . . . . ?
C46_3 C47_3 C48_3 C43_3 -0.2(15) . . . . ?
C44_3 C43_3 C48_3 C47_3 -5.4(15) . . . . ?
C34_3 C43_3 C48_3 C47_3 168.5(9) . . . . ?
C41_3 C40_3 C49_3 C54_3 31(5) . . . . ?
C39_3 C40_3 C49_3 C54_3 -138(3) . . . . ?
C41_3 C40_3 C49_3 C50_3 -156(2) . . . . ?
C39_3 C40_3 C49_3 C50_3 35(4) . . . . ?
C54_3 C49_3 C50_3 C51_3 10(5) . . . . ?
C40_3 C49_3 C50_3 C51_3 -164(2) . . . . ?
C49_3 C50_3 C51_3 C52_3 -1(4) . . . . ?
C50_3 C51_3 C52_3 C53_3 -10(4) . . . . ?
C50_3 C51_3 C52_3 C58_3 166(2) . . . . ?
C51_3 C52_3 C53_3 C54_3 12(4) . . . . ?
C58_3 C52_3 C53_3 C54_3 -164(3) . . . . ?
C50_3 C49_3 C54_3 C53_3 -8(5) . . . . ?
C40_3 C49_3 C54_3 C53_3 165(3) . . . . ?
C52_3 C53_3 C54_3 C49_3 -3(5) . . . . ?
C41_3 C40_3 C49B_3 C54B_3 -27(6) . . . . ?
C39_3 C40_3 C49B_3 C54B_3 169(4) . . . . ?
C41_3 C40_3 C49B_3 C50B_3 145(3) . . . . ?
C39_3 C40_3 C49B_3 C50B_3 -20(5) . . . . ?
C54B_3 C49B_3 C50B_3 C51B_3 1(7) . . . . ?
C40_3 C49B_3 C50B_3 C51B_3 -171(4) . . . . ?
C49B_3 C50B_3 C51B_3 C52B_3 8(5) . . . . ?
C50B_3 C51B_3 C52B_3 C53B_3 -15(6) . . . . ?
C50B_3 C51B_3 C52B_3 C58_3 174(4) . . . . ?
C58_3 C52B_3 C53B_3 C54B_3 -176(4) . . . . ?
C51B_3 C52B_3 C53B_3 C54B_3 14(8) . . . . ?
C40_3 C49B_3 C54B_3 C53B_3 168(4) . . . . ?
C50B_3 C49B_3 C54B_3 C53B_3 -5(7) . . . . ?
C52B_3 C53B_3 C54B_3 C49B_3 -4(8) . . . . ?
C44_3 C45_3 C55_3 O1_3 7.9(18) . . . . ?
C46_3 C45_3 C55_3 O1_3 -174.5(10) . . . . ?
C44_3 C45_3 C55_3 C56_3 -168.8(11) . . . . ?
C46_3 C45_3 C55_3 C56_3 8.9(11) . . . . ?
O1_3 C55_3 C56_3 C61_3 -76.1(13) . . . . ?
C45_3 C55_3 C56_3 C61_3 100.5(10) . . . . ?
O1_3 C55_3 C56_3 C57_3 171.9(10) . . . . ?
C45_3 C55_3 C56_3 C57_3 -11.4(11) . . . . ?
C61_3 C56_3 C57_3 C64_3 7.6(11) . . . . ?
C55_3 C56_3 C57_3 C64_3 123.7(9) . . . . ?
C61_3 C56_3 C57_3 C46_3 -106.8(9) . . . . ?
C55_3 C56_3 C57_3 C46_3 9.3(11) . . . . ?
C47_3 C46_3 C57_3 C64_3 56.3(14) . . . . ?
C45_3 C46_3 C57_3 C64_3 -117.5(10) . . . . ?
C47_3 C46_3 C57_3 C56_3 169.8(10) . . . . ?
C45_3 C46_3 C57_3 C56_3 -4.0(11) . . . . ?
C53_3 C52_3 C58_3 C59_3 145(2) . . . . ?
C51_3 C52_3 C58_3 C59_3 -31(4) . . . . ?
C53_3 C52_3 C58_3 C63_3 -30(4) . . . . ?
C51_3 C52_3 C58_3 C63_3 155(2) . . . . ?
C53B_3 C52B_3 C58_3 C59_3 -159(5) . . . . ?
C51B_3 C52B_3 C58_3 C59_3 11(5) . . . . ?
C53B_3 C52B_3 C58_3 C63_3 36(8) . . . . ?
C51B_3 C52B_3 C58_3 C63_3 -154(3) . . . . ?
C63_3 C58_3 C59_3 C60_3 1.1(17) . . . . ?
C52_3 C58_3 C59_3 C60_3 -173(2) . . . . ?
C52B_3 C58_3 C59_3 C60_3 -165(3) . . . . ?
C58_3 C59_3 C60_3 C61_3 0.5(17) . . . . ?
C58_3 C59_3 C60_3 C64_3 174.2(11) . . . . ?
C59_3 C60_3 C61_3 C62_3 -2.5(16) . . . . ?
C64_3 C60_3 C61_3 C62_3 -177.3(9) . . . . ?
C59_3 C60_3 C61_3 C56_3 171.6(10) . . . . ?
C64_3 C60_3 C61_3 C56_3 -3.2(12) . . . . ?
C55_3 C56_3 C61_3 C60_3 -117.8(10) . . . . ?
C57_3 C56_3 C61_3 C60_3 -2.8(12) . . . . ?
C55_3 C56_3 C61_3 C62_3 55.5(14) . . . . ?
C57_3 C56_3 C61_3 C62_3 170.5(10) . . . . ?
C60_3 C61_3 C62_3 C63_3 3.0(15) . . . . ?
C56_3 C61_3 C62_3 C63_3 -170.1(11) . . . . ?
C61_3 C62_3 C63_3 C58_3 -1.6(18) . . . . ?
C59_3 C58_3 C63_3 C62_3 -0.5(19) . . . . ?
C52_3 C58_3 C63_3 C62_3 174(2) . . . . ?
C52B_3 C58_3 C63_3 C62_3 164(3) . . . . ?
C56_3 C57_3 C64_3 O2_3 172.9(11) . . . . ?
C46_3 C57_3 C64_3 O2_3 -75.8(13) . . . . ?
C56_3 C57_3 C64_3 C60_3 -9.7(11) . . . . ?
C46_3 C57_3 C64_3 C60_3 101.6(10) . . . . ?
C61_3 C60_3 C64_3 O2_3 -174.4(10) . . . . ?
C59_3 C60_3 C64_3 O2_3 11.1(18) . . . . ?
C61_3 C60_3 C64_3 C57_3 8.1(12) . . . . ?
C59_3 C60_3 C64_3 C57_3 -166.4(10) . . . . ?
Cl1_9 C1_9 C2_9 Cl2_9 81(4) . . . . ?
